data_7036212
loop_
_publ_author_name
'Chen, Hsiao Wei'
'Andy Hor, T. S.'
'Pattacini, Roberto'
'Braunstein, Pierre'

_publ_section_title
;
 Unexpected synthesis of an Au2In2 tetrametallatricyclic complex from
 \a-aminophosphines and formation of Au-In-P and Ag-In-P nanomaterials.
;
_journal_issue 37
_journal_name_full 'Dalton transactions (Cambridge, England : 2003)'
_journal_page_first 16242
_journal_page_last 16246
_journal_paper_doi 10.1039/c5dt02457a
_journal_volume 44
_journal_year 2015
_chemical_formula_sum 'C15 H14 N P S2'
_chemical_formula_weight 303.36
_chemical_name_systematic
; 
 ? 
;
_space_group_IT_number 19
_symmetry_cell_setting orthorhombic
_symmetry_space_group_name_Hall 'P 2ac 2ab'
_symmetry_space_group_name_H-M 'P 21 21 21'
_atom_sites_solution_hydrogens geom
_atom_sites_solution_primary direct
_atom_sites_solution_secondary difmap
_audit_creation_method SHELXL-97
_audit_update_record
;
2015-06-26 deposited with the CCDC.
2015-08-19 downloaded from the CCDC.
;
_cell_angle_alpha 90.00
_cell_angle_beta 90.00
_cell_angle_gamma 90.00
_cell_formula_units_Z 4
_cell_length_a 5.8353(4)
_cell_length_b 10.1489(6)
_cell_length_c 24.6603(15)
_cell_measurement_reflns_used 3649
_cell_measurement_temperature 223(2)
_cell_measurement_theta_max 26.46
_cell_measurement_theta_min 2.17
_cell_volume 1460.43(16)
_computing_cell_refinement 'Bruker SMART'
_computing_data_collection 'Bruker SMART'
_computing_data_reduction 'Bruker SAINT'
_computing_molecular_graphics 'Bruker SHELXTL'
_computing_publication_material 'Bruker SHELXTL'
_computing_structure_refinement 'SHELXL-97 (Sheldrick, 1997)'
_computing_structure_solution 'SHELXS-97 (Sheldrick, 1990)'
_diffrn_ambient_temperature 223(2)
_diffrn_measured_fraction_theta_full 0.998
_diffrn_measured_fraction_theta_max 0.998
_diffrn_measurement_device_type 'CCD area detector'
_diffrn_measurement_method 'phi and omega scans'
_diffrn_radiation_monochromator graphite
_diffrn_radiation_source 'fine-focus sealed tube'
_diffrn_radiation_type MoK\a
_diffrn_radiation_wavelength 0.71073
_diffrn_reflns_av_R_equivalents 0.0273
_diffrn_reflns_av_sigmaI/netI 0.0247
_diffrn_reflns_limit_h_max 7
_diffrn_reflns_limit_h_min -7
_diffrn_reflns_limit_k_max 13
_diffrn_reflns_limit_k_min -10
_diffrn_reflns_limit_l_max 31
_diffrn_reflns_limit_l_min -31
_diffrn_reflns_number 15109
_diffrn_reflns_theta_full 27.48
_diffrn_reflns_theta_max 27.48
_diffrn_reflns_theta_min 1.65
_exptl_absorpt_coefficient_mu 0.459
_exptl_absorpt_correction_T_max 0.9386
_exptl_absorpt_correction_T_min 0.7395
_exptl_absorpt_correction_type multi-scan
_exptl_absorpt_process_details 'Sadabs,(Sheldrick 2001)'
_exptl_crystal_colour Colourless
_exptl_crystal_density_diffrn 1.380
_exptl_crystal_density_method 'not measured'
_exptl_crystal_description Block
_exptl_crystal_F_000 632
_exptl_crystal_size_max 0.70
_exptl_crystal_size_mid 0.20
_exptl_crystal_size_min 0.14
_refine_diff_density_max 0.399
_refine_diff_density_min -0.205
_refine_diff_density_rms 0.062
_refine_ls_abs_structure_details 'Flack H D (1983), Acta Cryst. A39, 876-881'
_refine_ls_abs_structure_Flack 0.05(9)
_refine_ls_extinction_method none
_refine_ls_goodness_of_fit_ref 1.122
_refine_ls_hydrogen_treatment mixed
_refine_ls_matrix_type full
_refine_ls_number_parameters 172
_refine_ls_number_reflns 3349
_refine_ls_number_restraints 0
_refine_ls_restrained_S_all 1.122
_refine_ls_R_factor_all 0.0424
_refine_ls_R_factor_gt 0.0403
_refine_ls_shift/su_max 0.000
_refine_ls_shift/su_mean 0.000
_refine_ls_structure_factor_coef Fsqd
_refine_ls_weighting_details 'calc w=1/[\s^2^(Fo^2^)+(0.0506P)^2^+0.4174P] where P=(Fo^2^+2Fc^2^)/3'
_refine_ls_weighting_scheme calc
_refine_ls_wR_factor_gt 0.0973
_refine_ls_wR_factor_ref 0.0986
_reflns_number_gt 3210
_reflns_number_total 3349
_reflns_threshold_expression >2sigma(I)
_cod_data_source_file c5dt02457a2.cif
_cod_data_source_block 7476
_cod_depositor_comments
;
The following automatic conversions were performed:

'_symmetry_cell_setting' value 'Orthorhombic' changed to
'orthorhombic' according to
/usr/data/users/saulius/crontab/automatic-downloads/rss-feeds/RSC/lib/dictionaries/cif_core.dic
dictionary named 'cif_core.dic' version 2.4.2 from 2011-04-26.

'_exptl_absorpt_correction_type' value 'MULTI-SCAN' changed to
'multi-scan' according to
/usr/data/users/saulius/crontab/automatic-downloads/rss-feeds/RSC/lib/dictionaries/cif_core.dic
dictionary named 'cif_core.dic' version 2.4.2 from 2011-04-26.

Automatic conversion script
Id: cif_fix_values 3271 2015-04-21 07:52:19Z andrius 

 Adding full bibliography for 7036212--7036213.cif.
;
_cod_original_sg_symbol_H-M P2(1)2(1)2(1)
_cod_database_code 7036212

loop_
_symmetry_equiv_pos_as_xyz
'x, y, z'
'-x+1/2, -y, z+1/2'
'-x, y+1/2, -z+1/2'
'x+1/2, -y+1/2, -z'

loop_
_atom_site_label
_atom_site_type_symbol
_atom_site_fract_x
_atom_site_fract_y
_atom_site_fract_z
_atom_site_U_iso_or_equiv
_atom_site_adp_type
_atom_site_occupancy
_atom_site_symmetry_multiplicity
_atom_site_calc_flag
_atom_site_refinement_flags
P1 P 0.81978(10) 0.32134(6) 0.13854(2) 0.03028(14) Uani 1 1 d .
S1 S 0.66049(15) 0.27019(7) 0.30500(2) 0.04833(19) Uani 1 1 d .
S2 S 0.97736(13) 0.12733(7) 0.23139(3) 0.04576(18) Uani 1 1 d .
N1 N 0.6969(3) 0.32508(19) 0.20369(7) 0.0307(4) Uani 1 1 d .
C1 C 0.7818(4) 0.2441(2) 0.24149(9) 0.0323(5) Uani 1 1 d .
C2 C 0.5242(5) 0.4207(3) 0.22269(10) 0.0413(6) Uani 1 1 d .
H2A H 0.3924 0.4210 0.1981 0.050 Uiso 1 1 calc R
H2C H 0.5901 0.5095 0.2233 0.050 Uiso 1 1 calc R
C3 C 0.4490(6) 0.3815(3) 0.27888(11) 0.0551(8) Uani 1 1 d .
H3A H 0.2988 0.3384 0.2775 0.066 Uiso 1 1 calc R
H3B H 0.4372 0.4594 0.3022 0.066 Uiso 1 1 calc R
C1A C 0.7237(4) 0.4816(2) 0.11263(9) 0.0313(5) Uani 1 1 d .
C2A C 0.8776(5) 0.5845(3) 0.11814(10) 0.0425(6) Uani 1 1 d .
H2A1 H 1.0172 0.5705 0.1363 0.051 Uiso 1 1 calc R
C3A C 0.8280(6) 0.7084(3) 0.09713(12) 0.0546(7) Uani 1 1 d .
H3A1 H 0.9319 0.7782 0.1018 0.066 Uiso 1 1 calc R
C4A C 0.6267(6) 0.7284(3) 0.06947(11) 0.0518(7) Uani 1 1 d .
H4A H 0.5945 0.8116 0.0545 0.062 Uiso 1 1 calc R
C5A C 0.4721(5) 0.6270(3) 0.06356(10) 0.0466(6) Uani 1 1 d .
H5A H 0.3342 0.6413 0.0448 0.056 Uiso 1 1 calc R
C6A C 0.5186(5) 0.5041(2) 0.08513(9) 0.0383(5) Uani 1 1 d .
H6A H 0.4115 0.4355 0.0813 0.046 Uiso 1 1 calc R
C1B C 0.6242(4) 0.2091(2) 0.10367(9) 0.0308(5) Uani 1 1 d .
C2B C 0.6868(5) 0.1692(2) 0.05144(9) 0.0400(5) Uani 1 1 d .
H2B H 0.8264 0.1978 0.0365 0.048 Uiso 1 1 calc R
C3B C 0.5443(5) 0.0881(3) 0.02177(10) 0.0458(6) Uani 1 1 d .
H3B1 H 0.5860 0.0633 -0.0136 0.055 Uiso 1 1 calc R
C4B C 0.3411(6) 0.0429(2) 0.04357(11) 0.0476(7) Uani 1 1 d .
H4B H 0.2443 -0.0119 0.0231 0.057 Uiso 1 1 calc R
C5B C 0.2808(5) 0.0789(3) 0.09570(11) 0.0444(6) Uani 1 1 d .
H5B H 0.1443 0.0469 0.1111 0.053 Uiso 1 1 calc R
C6B C 0.4211(4) 0.1621(3) 0.12532(10) 0.0388(5) Uani 1 1 d .
H6B H 0.3779 0.1869 0.1606 0.047 Uiso 1 1 calc R

loop_
_atom_site_aniso_label
_atom_site_aniso_U_11
_atom_site_aniso_U_22
_atom_site_aniso_U_33
_atom_site_aniso_U_23
_atom_site_aniso_U_13
_atom_site_aniso_U_12
P1 0.0296(3) 0.0329(3) 0.0283(3) 0.0042(2) 0.0018(2) 0.0019(2)
S1 0.0628(4) 0.0532(4) 0.0290(3) 0.0078(3) 0.0070(3) 0.0098(4)
S2 0.0467(4) 0.0452(4) 0.0453(3) 0.0140(3) 0.0054(3) 0.0117(3)
N1 0.0314(9) 0.0342(9) 0.0267(8) 0.0012(7) 0.0003(7) 0.0016(9)
C1 0.0344(12) 0.0337(12) 0.0287(10) 0.0039(9) 0.0000(9) -0.0045(9)
C2 0.0470(14) 0.0421(13) 0.0349(12) 0.0026(10) 0.0056(11) 0.0117(12)
C3 0.0667(19) 0.0613(18) 0.0372(13) 0.0011(12) 0.0085(13) 0.0201(16)
C1A 0.0384(12) 0.0317(11) 0.0239(9) 0.0013(8) 0.0037(8) 0.0026(9)
C2A 0.0433(15) 0.0411(14) 0.0433(13) 0.0028(11) 0.0003(11) -0.0046(11)
C3A 0.0649(18) 0.0355(13) 0.0634(17) 0.0053(12) 0.0112(16) -0.0049(15)
C4A 0.076(2) 0.0351(13) 0.0441(13) 0.0099(11) 0.0167(14) 0.0128(14)
C5A 0.0547(16) 0.0482(15) 0.0368(12) 0.0080(11) 0.0010(12) 0.0187(14)
C6A 0.0433(14) 0.0369(12) 0.0346(11) 0.0024(10) -0.0009(10) 0.0051(11)
C1B 0.0364(11) 0.0266(10) 0.0294(10) 0.0008(8) -0.0020(9) 0.0063(9)
C2B 0.0525(14) 0.0342(12) 0.0332(11) 0.0032(9) 0.0066(11) 0.0057(13)
C3B 0.0645(17) 0.0386(13) 0.0343(12) -0.0055(10) -0.0041(12) 0.0086(13)
C4B 0.0604(18) 0.0337(13) 0.0487(14) -0.0064(11) -0.0187(14) 0.0076(13)
C5B 0.0381(14) 0.0436(14) 0.0515(15) 0.0007(12) -0.0042(11) -0.0014(11)
C6B 0.0409(13) 0.0411(13) 0.0346(11) -0.0030(10) 0.0018(9) 0.0024(11)

loop_
_atom_type_symbol
_atom_type_description
_atom_type_scat_dispersion_real
_atom_type_scat_dispersion_imag
_atom_type_scat_source
C C 0.0033 0.0016 'International Tables Vol C Tables 4.2.6.8 and 6.1.1.4'
H H 0.0000 0.0000 'International Tables Vol C Tables 4.2.6.8 and 6.1.1.4'
N N 0.0061 0.0033 'International Tables Vol C Tables 4.2.6.8 and 6.1.1.4'
P P 0.1023 0.0942 'International Tables Vol C Tables 4.2.6.8 and 6.1.1.4'
S S 0.1246 0.1234 'International Tables Vol C Tables 4.2.6.8 and 6.1.1.4'

loop_
_geom_angle_atom_site_label_1
_geom_angle_atom_site_label_2
_geom_angle_atom_site_label_3
_geom_angle
N1 P1 C1B 100.87(10)
N1 P1 C1A 100.03(9)
C1B P1 C1A 101.40(10)
C1 S1 C3 93.01(12)
C1 N1 C2 115.83(18)
C1 N1 P1 118.17(16)
C2 N1 P1 125.62(15)
N1 C1 S2 125.96(17)
N1 C1 S1 112.53(17)
S2 C1 S1 121.50(13)
N1 C2 C3 108.5(2)
C2 C3 S1 107.23(19)
C2A C1A C6A 118.8(2)
C2A C1A P1 115.86(19)
C6A C1A P1 125.23(18)
C1A C2A C3A 120.7(3)
C4A C3A C2A 119.8(3)
C3A C4A C5A 120.2(3)
C4A C5A C6A 120.4(3)
C5A C6A C1A 120.2(3)
C6B C1B C2B 118.6(2)
C6B C1B P1 124.61(17)
C2B C1B P1 116.78(19)
C3B C2B C1B 120.2(3)
C4B C3B C2B 120.6(2)
C3B C4B C5B 119.6(3)
C4B C5B C6B 120.1(3)
C5B C6B C1B 120.8(2)

loop_
_geom_bond_atom_site_label_1
_geom_bond_atom_site_label_2
_geom_bond_distance
P1 N1 1.7598(19)
P1 C1B 1.827(2)
P1 C1A 1.835(2)
S1 C1 1.739(2)
S1 C3 1.793(3)
S2 C1 1.664(2)
N1 C1 1.338(3)
N1 C2 1.475(3)
C2 C3 1.507(3)
C1A C2A 1.385(3)
C1A C6A 1.394(3)
C2A C3A 1.390(4)
C3A C4A 1.373(5)
C4A C5A 1.377(4)
C5A C6A 1.383(3)
C1B C6B 1.385(3)
C1B C2B 1.399(3)
C2B C3B 1.381(4)
C3B C4B 1.380(4)
C4B C5B 1.382(4)
C5B C6B 1.384(4)
